data_4084975
loop_
_publ_author_name
'Hupf, Emanuel'
'Lork, Enno'
'Mebs, Stefan'
'Ch\;eci\'nska, Lilianna'
'Beckmann, Jens'

_publ_section_title
;
 Probing Donor--Acceptor Interactions inperi-Substituted
 Diphenylphosphinoacenaphthyl--Element Dichlorides of Group 13 and 15
 Elements
;
_journal_issue 24
_journal_name_full Organometallics
_journal_page_first 7247
_journal_paper_doi 10.1021/om501036c
_journal_volume 33
_journal_year 2014
_chemical_formula_sum 'C24 H18 Al Cl2 P'
_chemical_formula_weight 435.23
_chemical_name_systematic
; 
 ? 
;
_space_group_IT_number 2
_symmetry_cell_setting triclinic
_symmetry_space_group_name_Hall '-P 1'
_symmetry_space_group_name_H-M 'P -1'
_atom_sites_solution_hydrogens geom
_atom_sites_solution_primary direct
_atom_sites_solution_secondary difmap
_audit_creation_method SHELXL-97
_cell_angle_alpha 98.927(2)
_cell_angle_beta 97.929(2)
_cell_angle_gamma 111.2290(10)
_cell_formula_units_Z 2
_cell_length_a 8.5571(2)
_cell_length_b 9.5960(3)
_cell_length_c 14.2689(4)
_cell_measurement_temperature 173
_cell_volume 1054.69(5)
_computing_cell_refinement ApexII
_computing_data_collection ApexII
_computing_data_reduction ApexII
_computing_molecular_graphics Diamond
_computing_publication_material WinGX
_computing_structure_refinement 'SHELXL-97 (Sheldrick, 1997)'
_computing_structure_solution 'SHELXS-97 (Sheldrick, 1990)'
_diffrn_ambient_temperature 173
_diffrn_measured_fraction_theta_full 0.985
_diffrn_measured_fraction_theta_max 0.985
_diffrn_measurement_device_type 'Bruker APEX-II CCD'
_diffrn_measurement_method '\f and \w scans'
_diffrn_radiation_monochromator graphite
_diffrn_radiation_source 'fine-focus sealed tube'
_diffrn_radiation_type MoK\a
_diffrn_radiation_wavelength 0.71073
_diffrn_reflns_av_R_equivalents 0.0458
_diffrn_reflns_av_sigmaI/netI 0.0440
_diffrn_reflns_limit_h_max 13
_diffrn_reflns_limit_h_min -13
_diffrn_reflns_limit_k_max 15
_diffrn_reflns_limit_k_min -15
_diffrn_reflns_limit_l_max 23
_diffrn_reflns_limit_l_min -23
_diffrn_reflns_number 48401
_diffrn_reflns_theta_full 35.06
_diffrn_reflns_theta_max 35.06
_diffrn_reflns_theta_min 2.34
_exptl_absorpt_coefficient_mu 0.433
_exptl_absorpt_correction_T_max 0.7469
_exptl_absorpt_correction_T_min 0.6838
_exptl_absorpt_correction_type empirical
_exptl_absorpt_process_details 'SADABS (Bruker, 2000)'
_exptl_crystal_colour colourless
_exptl_crystal_density_diffrn 1.370
_exptl_crystal_density_method 'not measured'
_exptl_crystal_description plate
_exptl_crystal_F_000 448
_exptl_crystal_size_max 0.2
_exptl_crystal_size_mid 0.2
_exptl_crystal_size_min 0.1
_refine_diff_density_max 0.673
_refine_diff_density_min -0.403
_refine_diff_density_rms 0.086
_refine_ls_extinction_method none
_refine_ls_goodness_of_fit_ref 1.021
_refine_ls_hydrogen_treatment constr
_refine_ls_matrix_type full
_refine_ls_number_parameters 253
_refine_ls_number_reflns 9200
_refine_ls_number_restraints 0
_refine_ls_restrained_S_all 1.021
_refine_ls_R_factor_all 0.0718
_refine_ls_R_factor_gt 0.0419
_refine_ls_shift/su_max 0.001
_refine_ls_shift/su_mean 0.000
_refine_ls_structure_factor_coef Fsqd
_refine_ls_weighting_details 'calc w=1/[\s^2^(Fo^2^)+(0.0520P)^2^+0.3356P] where P=(Fo^2^+2Fc^2^)/3'
_refine_ls_weighting_scheme calc
_refine_ls_wR_factor_gt 0.0931
_refine_ls_wR_factor_ref 0.1051
_reflns_number_gt 6750
_reflns_number_total 9200
_reflns_threshold_expression >2sigma(I)
_cod_data_source_file om501036c_si_003.cif
_cod_data_source_block 2
_cod_depositor_comments 'Adding full bibliography for 4084974--4084984.cif.'
_cod_original_sg_symbol_H-M P-1
_cod_database_code 4084975

loop_
_symmetry_equiv_pos_as_xyz
'x, y, z'
'-x, -y, -z'

loop_
_atom_site_label
_atom_site_type_symbol
_atom_site_fract_x
_atom_site_fract_y
_atom_site_fract_z
_atom_site_U_iso_or_equiv
_atom_site_adp_type
_atom_site_occupancy
_atom_site_symmetry_multiplicity
_atom_site_calc_flag
_atom_site_refinement_flags
C1 C -0.18971(18) 0.16371(15) -0.01226(9) 0.0225(3) Uani 1 1 d .
H1A H -0.1916 0.0646 -0.0042 0.027 Uiso 1 1 calc R
H1B H -0.2216 0.1593 -0.0809 0.027 Uiso 1 1 calc R
C2 C -0.31351(17) 0.20857(15) 0.04406(9) 0.0206(2) Uani 1 1 d .
H2A H -0.4012 0.2223 0.0001 0.025 Uiso 1 1 calc R
H2B H -0.3687 0.1301 0.0779 0.025 Uiso 1 1 calc R
C10 C 0.27858(15) 0.54855(13) 0.14775(8) 0.0145(2) Uani 1 1 d .
C11 C 0.29078(17) 0.44159(14) 0.07445(9) 0.0179(2) Uani 1 1 d .
H11 H 0.3991 0.4553 0.0628 0.021 Uiso 1 1 calc R
C12 C 0.14765(18) 0.31206(15) 0.01592(9) 0.0198(2) Uani 1 1 d .
H12 H 0.1634 0.2442 -0.0323 0.024 Uiso 1 1 calc R
C13 C -0.01345(17) 0.28891(14) 0.03166(8) 0.0170(2) Uani 1 1 d .
C14 C -0.03102(16) 0.39667(13) 0.10419(8) 0.0143(2) Uani 1 1 d .
C15 C -0.20146(16) 0.35754(14) 0.11526(8) 0.0157(2) Uani 1 1 d .
C16 C -0.23758(16) 0.45069(14) 0.18484(9) 0.0169(2) Uani 1 1 d .
H16 H -0.3494 0.4271 0.1934 0.020 Uiso 1 1 calc R
C17 C -0.10108(16) 0.58328(14) 0.24324(9) 0.0157(2) Uani 1 1 d .
H17 H -0.1250 0.6468 0.2903 0.019 Uiso 1 1 calc R
C18 C 0.06698(15) 0.62163(13) 0.23265(8) 0.01290(19) Uani 1 1 d .
C19 C 0.10885(15) 0.52583(13) 0.16168(8) 0.01252(19) Uani 1 1 d .
C20 C 0.21639(15) 0.77329(13) 0.43274(8) 0.0136(2) Uani 1 1 d .
C21 C 0.22852(16) 0.64886(14) 0.46850(9) 0.0168(2) Uani 1 1 d .
H21 H 0.2595 0.5783 0.4315 0.020 Uiso 1 1 calc R
C22 C 0.19446(17) 0.63084(15) 0.55896(9) 0.0193(2) Uani 1 1 d .
H22 H 0.2017 0.5477 0.5824 0.023 Uiso 1 1 calc R
C23 C 0.14965(18) 0.73650(17) 0.61477(9) 0.0231(3) Uani 1 1 d .
H23 H 0.1268 0.7240 0.6755 0.028 Uiso 1 1 calc R
C24 C 0.1389(2) 0.86037(17) 0.58018(10) 0.0257(3) Uani 1 1 d .
H24 H 0.1094 0.9312 0.6180 0.031 Uiso 1 1 calc R
C25 C 0.17200(18) 0.87982(15) 0.48930(9) 0.0209(2) Uani 1 1 d .
H25 H 0.1646 0.9633 0.4663 0.025 Uiso 1 1 calc R
C30 C 0.23052(15) 0.96001(13) 0.29079(8) 0.0140(2) Uani 1 1 d .
C31 C 0.37234(18) 1.09590(15) 0.33388(12) 0.0259(3) Uani 1 1 d .
H31 H 0.4703 1.0929 0.3694 0.031 Uiso 1 1 calc R
C32 C 0.3663(2) 1.23541(16) 0.32343(13) 0.0317(3) Uani 1 1 d .
H32 H 0.4598 1.3262 0.3530 0.038 Uiso 1 1 calc R
C33 C 0.22183(19) 1.23996(16) 0.26913(11) 0.0245(3) Uani 1 1 d .
H33 H 0.2187 1.3337 0.2619 0.029 Uiso 1 1 calc R
C34 C 0.08226(17) 1.10544(15) 0.22561(10) 0.0202(2) Uani 1 1 d .
H34 H -0.0142 1.1089 0.1887 0.024 Uiso 1 1 calc R
C35 C 0.08513(16) 0.96495(14) 0.23659(8) 0.0161(2) Uani 1 1 d .
H35 H -0.0096 0.8747 0.2079 0.019 Uiso 1 1 calc R
Al1 Al 0.46199(5) 0.71669(4) 0.24423(3) 0.01361(8) Uani 1 1 d .
P1 P 0.24494(4) 0.78356(3) 0.31026(2) 0.01172(6) Uani 1 1 d .
Cl1 Cl 0.59762(4) 0.66477(4) 0.36214(2) 0.01963(7) Uani 1 1 d .
Cl2 Cl 0.62962(4) 0.89317(4) 0.18881(2) 0.02228(7) Uani 1 1 d .

loop_
_atom_site_aniso_label
_atom_site_aniso_U_11
_atom_site_aniso_U_22
_atom_site_aniso_U_33
_atom_site_aniso_U_23
_atom_site_aniso_U_13
_atom_site_aniso_U_12
C1 0.0257(7) 0.0161(6) 0.0173(5) -0.0020(4) -0.0010(5) 0.0028(5)
C2 0.0207(6) 0.0161(5) 0.0162(5) 0.0020(4) -0.0012(4) -0.0005(5)
C10 0.0150(5) 0.0144(5) 0.0150(5) 0.0035(4) 0.0041(4) 0.0064(4)
C11 0.0200(6) 0.0192(6) 0.0161(5) 0.0031(4) 0.0053(4) 0.0094(5)
C12 0.0271(7) 0.0182(6) 0.0142(5) 0.0006(4) 0.0040(4) 0.0103(5)
C13 0.0229(6) 0.0134(5) 0.0119(5) 0.0016(4) 0.0003(4) 0.0055(4)
C14 0.0175(5) 0.0117(5) 0.0119(5) 0.0029(4) 0.0012(4) 0.0043(4)
C15 0.0162(5) 0.0137(5) 0.0135(5) 0.0047(4) -0.0004(4) 0.0023(4)
C16 0.0129(5) 0.0183(5) 0.0166(5) 0.0043(4) 0.0019(4) 0.0032(4)
C17 0.0146(5) 0.0165(5) 0.0153(5) 0.0025(4) 0.0034(4) 0.0055(4)
C18 0.0127(5) 0.0124(5) 0.0126(4) 0.0021(4) 0.0017(4) 0.0044(4)
C19 0.0137(5) 0.0116(5) 0.0118(4) 0.0029(4) 0.0023(4) 0.0045(4)
C20 0.0117(5) 0.0147(5) 0.0125(5) 0.0014(4) 0.0014(4) 0.0042(4)
C21 0.0159(5) 0.0142(5) 0.0191(5) 0.0031(4) 0.0034(4) 0.0050(4)
C22 0.0175(6) 0.0198(6) 0.0198(5) 0.0081(4) 0.0035(4) 0.0050(5)
C23 0.0231(7) 0.0315(7) 0.0147(5) 0.0055(5) 0.0047(4) 0.0102(5)
C24 0.0344(8) 0.0320(7) 0.0164(6) 0.0025(5) 0.0079(5) 0.0196(6)
C25 0.0292(7) 0.0222(6) 0.0159(5) 0.0035(4) 0.0048(5) 0.0156(5)
C30 0.0139(5) 0.0133(5) 0.0158(5) 0.0043(4) 0.0039(4) 0.0058(4)
C31 0.0159(6) 0.0156(6) 0.0416(8) 0.0083(5) -0.0034(5) 0.0035(5)
C32 0.0207(7) 0.0142(6) 0.0538(10) 0.0104(6) -0.0015(6) 0.0017(5)
C33 0.0243(7) 0.0183(6) 0.0365(7) 0.0146(5) 0.0093(6) 0.0103(5)
C34 0.0199(6) 0.0228(6) 0.0225(6) 0.0100(5) 0.0045(5) 0.0117(5)
C35 0.0157(5) 0.0169(5) 0.0152(5) 0.0034(4) 0.0015(4) 0.0066(4)
Al1 0.01181(16) 0.01444(16) 0.01486(16) 0.00320(12) 0.00335(12) 0.00528(13)
P1 0.01118(13) 0.01082(12) 0.01273(12) 0.00159(9) 0.00171(9) 0.00453(10)
Cl1 0.01841(14) 0.02600(15) 0.01989(13) 0.00782(11) 0.00427(10) 0.01371(12)
Cl2 0.01702(14) 0.02300(15) 0.02119(14) 0.00801(11) 0.00363(10) 0.00030(11)

loop_
_atom_type_symbol
_atom_type_description
_atom_type_scat_dispersion_real
_atom_type_scat_dispersion_imag
_atom_type_scat_source
C C 0.0033 0.0016 'International Tables Vol C Tables 4.2.6.8 and 6.1.1.4'
H H 0.0000 0.0000 'International Tables Vol C Tables 4.2.6.8 and 6.1.1.4'
Al Al 0.0645 0.0514 'International Tables Vol C Tables 4.2.6.8 and 6.1.1.4'
P P 0.1023 0.0942 'International Tables Vol C Tables 4.2.6.8 and 6.1.1.4'
Cl Cl 0.1484 0.1585 'International Tables Vol C Tables 4.2.6.8 and 6.1.1.4'

loop_
_geom_angle_atom_site_label_1
_geom_angle_atom_site_label_2
_geom_angle_atom_site_label_3
_geom_angle
C13 C1 C2 105.21(10)
C15 C2 C1 105.09(10)
C11 C10 C19 116.28(11)
C11 C10 Al1 129.19(9)
C19 C10 Al1 114.25(8)
C10 C11 C12 124.16(12)
C13 C12 C11 119.12(11)
C12 C13 C14 118.28(11)
C12 C13 C1 133.48(11)
C14 C13 C1 108.22(11)
C15 C14 C19 124.03(11)
C15 C14 C13 112.75(11)
C19 C14 C13 123.17(11)
C16 C15 C14 119.24(11)
C16 C15 C2 132.03(12)
C14 C15 C2 108.71(11)
C15 C16 C17 118.62(11)
C18 C17 C16 122.20(11)
C17 C18 C19 120.46(11)
C17 C18 P1 123.21(9)
C19 C18 P1 116.20(8)
C14 C19 C18 115.44(10)
C14 C19 C10 118.96(10)
C18 C19 C10 125.57(10)
C25 C20 C21 119.63(11)
C25 C20 P1 121.83(9)
C21 C20 P1 118.40(9)
C22 C21 C20 120.02(11)
C21 C22 C23 120.19(12)
C24 C23 C22 120.05(12)
C23 C24 C25 120.50(12)
C24 C25 C20 119.60(12)
C35 C30 C31 119.94(11)
C35 C30 P1 122.78(9)
C31 C30 P1 117.27(9)
C32 C31 C30 119.66(13)
C33 C32 C31 120.28(13)
C34 C33 C32 120.06(12)
C33 C34 C35 120.40(12)
C34 C35 C30 119.65(12)
C10 Al1 Cl2 116.04(4)
C10 Al1 Cl1 119.14(4)
Cl2 Al1 Cl1 111.59(2)
C10 Al1 P1 88.96(4)
Cl2 Al1 P1 113.671(19)
Cl1 Al1 P1 104.604(18)
C18 P1 C30 110.26(5)
C18 P1 C20 105.43(5)
C30 P1 C20 106.38(5)
C18 P1 Al1 94.56(4)
C30 P1 Al1 116.39(4)
C20 P1 Al1 122.24(4)

loop_
_geom_bond_atom_site_label_1
_geom_bond_atom_site_label_2
_geom_bond_distance
C1 C13 1.5180(18)
C1 C2 1.553(2)
C2 C15 1.5109(17)
C10 C11 1.3903(16)
C10 C19 1.4354(16)
C10 Al1 1.9602(12)
C11 C12 1.4268(18)
C12 C13 1.3708(19)
C13 C14 1.4094(16)
C14 C15 1.4066(17)
C14 C19 1.4075(16)
C15 C16 1.3747(17)
C16 C17 1.4155(17)
C17 C18 1.3858(17)
C18 C19 1.4313(15)
C18 P1 1.8019(12)
C20 C25 1.3965(16)
C20 C21 1.4005(17)
C20 P1 1.8103(12)
C21 C22 1.3847(18)
C22 C23 1.3872(19)
C23 C24 1.383(2)
C24 C25 1.3908(18)
C30 C35 1.3916(17)
C30 C31 1.3966(18)
C30 P1 1.8020(12)
C31 C32 1.3882(19)
C32 C33 1.384(2)
C33 C34 1.381(2)
C34 C35 1.3897(17)
Al1 Cl2 2.1261(5)
Al1 Cl1 2.1367(5)
Al1 P1 2.4305(5)
